data_7251293
loop_
_publ_author_name
'Groslambert, Loic'
'Padilla-Hernandez, Andres'
'Hasija, Avantika'
'Aubert, Emmanuel'
'Pale, Patrick'
'Mamane, Victor'

_publ_section_title
;
 Supramolecular Assemblies Involving Triaryltelluronium Cations: Combining
 Chalcogen Bonding, Hydrogen Bonding and Lone Pair--pi Interactions
;
_journal_name_full CrystEngComm
_journal_paper_doi 10.1039/D5CE00866B
_journal_year 2025
_chemical_formula_moiety 'C32 H12 B F24, C24 H9 F18 Te, (C5H11NO2),0.5(C2H4Cl2),solvent'
_chemical_formula_sum 'C72 H56 B Cl F42 N3 O6 Te en lv so t'
_chemical_formula_weight 2031.05
_space_group_crystal_system triclinic
_space_group_IT_number 2
_space_group_name_Hall '-P 1'
_space_group_name_H-M_alt 'P -1'
_atom_sites_solution_hydrogens geom
_audit_creation_method SHELXL-2018/3
_audit_update_record
;
2025-08-26 deposited with the CCDC.	2025-11-25 downloaded from the CCDC.
;
_cell_angle_alpha 95.134(2)
_cell_angle_beta 94.794(2)
_cell_angle_gamma 100.996(2)
_cell_formula_units_Z 2
_cell_length_a 13.0176(9)
_cell_length_b 15.0572(9)
_cell_length_c 22.0361(15)
_cell_measurement_reflns_used 9957
_cell_measurement_temperature 173(2)
_cell_measurement_theta_max 27.52
_cell_measurement_theta_min 2.32
_cell_volume 4200.5(5)
_computing_cell_refinement 'Bruker SAINT'
_computing_data_collection 'Bruker APEX3'
_computing_data_reduction 'Bruker SAINT'
_computing_molecular_graphics 'Bruker SHELXTL'
_computing_publication_material 'Bruker SHELXTL'
_computing_structure_refinement 'SHELXL-2019/3(Sheldrick, 2019)'
_computing_structure_solution 'SHELXT 2018/2 (Sheldrick, 2018)'
_diffrn_ambient_temperature 173(2)
_diffrn_measured_fraction_theta_full 1.000
_diffrn_measured_fraction_theta_max 0.987
_diffrn_measurement_device_type 'Bruker APEX-II CCD'
_diffrn_measurement_method '\f and \w scans'
_diffrn_radiation_monochromator triumph
_diffrn_radiation_source 'sealed tube'
_diffrn_radiation_type MoK\a
_diffrn_radiation_wavelength 0.71073
_diffrn_reflns_av_R_equivalents 0.1108
_diffrn_reflns_av_unetI/netI 0.0924
_diffrn_reflns_Laue_measured_fraction_full 1.000
_diffrn_reflns_Laue_measured_fraction_max 0.987
_diffrn_reflns_limit_h_max 17
_diffrn_reflns_limit_h_min -17
_diffrn_reflns_limit_k_max 19
_diffrn_reflns_limit_k_min -19
_diffrn_reflns_limit_l_max 28
_diffrn_reflns_limit_l_min -29
_diffrn_reflns_number 144302
_diffrn_reflns_point_group_measured_fraction_full 1.000
_diffrn_reflns_point_group_measured_fraction_max 0.987
_diffrn_reflns_theta_full 25.242
_diffrn_reflns_theta_max 28.076
_diffrn_reflns_theta_min 1.585
_exptl_absorpt_coefficient_mu 0.530
_exptl_absorpt_correction_T_max 0.7456
_exptl_absorpt_correction_T_min 0.6971
_exptl_absorpt_correction_type multi-scan
_exptl_absorpt_process_details sadabs
_exptl_crystal_colour colourless
_exptl_crystal_density_diffrn 1.606
_exptl_crystal_density_meas ?
_exptl_crystal_description block
_exptl_crystal_F_000 2018
_exptl_crystal_size_max 0.200
_exptl_crystal_size_mid 0.180
_exptl_crystal_size_min 0.120
_refine_diff_density_max 1.191
_refine_diff_density_min -0.868
_refine_diff_density_rms 0.107
_refine_ls_extinction_method none
_refine_ls_goodness_of_fit_ref 1.042
_refine_ls_hydrogen_treatment constr
_refine_ls_matrix_type full
_refine_ls_number_parameters 1230
_refine_ls_number_reflns 20170
_refine_ls_number_restraints 243
_refine_ls_restrained_S_all 1.050
_refine_ls_R_factor_all 0.1408
_refine_ls_R_factor_gt 0.0785
_refine_ls_shift/su_max 0.001
_refine_ls_shift/su_mean 0.002
_refine_ls_structure_factor_coef Fsqd
_refine_ls_weighting_details 'w=1/[\s^2^(Fo^2^)+(0.1099P)^2^+5.7911P] where P=(Fo^2^+2Fc^2^)/3'
_refine_ls_weighting_scheme calc
_refine_ls_wR_factor_gt 0.1891
_refine_ls_wR_factor_ref 0.2258
_reflns_Friedel_coverage 0.000
_reflns_number_gt 12175
_reflns_number_total 20170
_reflns_threshold_expression 'I > 2\s(I)'
_cod_data_source_file d5ce00866b2.cif
_cod_data_source_block evmlg240404sq
_cod_depositor_comments
;
The following automatic conversions were performed:

data item '_exptl_crystal_density_meas' value 'none' was changed to
'?' -- the value is perceived as not measured.

Automatic conversion script
Id: cif_fix_values 8170 2020-07-09 18:12:32Z antanas 
;
_cod_original_formula_sum 'C72 H56 B Cl F42 N3 O6 Te, solvent'
_cod_database_code 7251293
_shelx_shelxl_version_number 2018/3
_shelx_space_group_comment
;
The symmetry employed for this shelxl refinement is uniquely defined
by the following loop, which should always be used as a source of
symmetry information in preference to the above space-group names.
They are only intended as comments.
;
_shelx_estimated_absorpt_t_min 0.901
_shelx_estimated_absorpt_t_max 0.939

loop_
_space_group_symop_operation_xyz
'x, y, z'
'-x, -y, -z'

loop_
_atom_site_label
_atom_site_type_symbol
_atom_site_fract_x
_atom_site_fract_y
_atom_site_fract_z
_atom_site_U_iso_or_equiv
_atom_site_adp_type
_atom_site_occupancy
_atom_site_site_symmetry_order
_atom_site_calc_flag
_atom_site_refinement_flags_posn
_atom_site_refinement_flags_adp
_atom_site_refinement_flags_occupancy
_atom_site_disorder_assembly
_atom_site_disorder_group
Te1 Te 0.96547(3) 0.79149(2) 0.67515(2) 0.03323(12) Uani 1 1 d . . . . .
C1 C 0.8339(4) 0.6855(4) 0.6821(3) 0.0401(12) Uani 1 1 d . . . . .
C2 C 0.7414(5) 0.7058(4) 0.7010(3) 0.0506(15) Uani 1 1 d . . . . .
H2 H 0.734725 0.767402 0.708789 0.061 Uiso 1 1 calc R U . . .
C3 C 0.6586(5) 0.6363(6) 0.7085(4) 0.071(2) Uani 1 1 d . . . . .
C4 C 0.6695(6) 0.5464(6) 0.6982(4) 0.074(2) Uani 1 1 d . . . . .
H4 H 0.613260 0.498459 0.703941 0.089 Uiso 1 1 calc R U . . .
C5 C 0.7611(5) 0.5272(4) 0.6800(3) 0.0546(16) Uani 1 1 d . . . . .
C6 C 0.8436(4) 0.5950(4) 0.6706(2) 0.0415(13) Uani 1 1 d . . . . .
H6 H 0.906035 0.580466 0.656605 0.050 Uiso 1 1 calc R U . . .
C7 C 0.5576(7) 0.6590(9) 0.7278(6) 0.102(3) Uani 1 1 d . . . . .
F1 F 0.5644(5) 0.7368(5) 0.7508(6) 0.246(7) Uani 1 1 d . . . . .
F2 F 0.4826(5) 0.6350(6) 0.6820(3) 0.149(3) Uani 1 1 d . . . . .
F3 F 0.5186(5) 0.6045(6) 0.7686(3) 0.156(3) Uani 1 1 d . . . . .
C8 C 0.7713(7) 0.4291(5) 0.6716(4) 0.070(2) Uani 1 1 d . U . . .
F4 F 0.8651(5) 0.4185(3) 0.6576(3) 0.1041(18) Uani 1 1 d . U . . .
F5 F 0.7023(5) 0.3811(3) 0.6264(3) 0.122(2) Uani 1 1 d . U . . .
F6 F 0.7518(5) 0.3881(3) 0.7207(2) 0.1011(17) Uani 1 1 d . U . . .
C9 C 0.8753(5) 0.8681(4) 0.6205(2) 0.0408(12) Uani 1 1 d . . . . .
C10 C 0.7730(5) 0.8363(4) 0.5948(3) 0.0523(16) Uani 1 1 d . . . . .
H10 H 0.739302 0.775544 0.598616 0.063 Uiso 1 1 calc R U . . .
C11 C 0.7192(6) 0.8916(6) 0.5635(3) 0.066(2) Uani 1 1 d . . . . .
C12 C 0.7680(7) 0.9779(6) 0.5558(3) 0.073(2) Uani 1 1 d . . . . .
H12 H 0.731408 1.015776 0.533748 0.088 Uiso 1 1 calc R U . . .
C13 C 0.8721(7) 1.0101(5) 0.5805(4) 0.070(2) Uani 1 1 d . . . . .
C14 C 0.9256(5) 0.9542(4) 0.6134(3) 0.0525(16) Uani 1 1 d . . . . .
H14 H 0.996246 0.976096 0.630633 0.063 Uiso 1 1 calc R U . . .
C15 C 0.6038(8) 0.8560(7) 0.5395(4) 0.093(3) Uani 1 1 d . . . . .
F7 F 0.5526(5) 0.8082(7) 0.5769(4) 0.164(3) Uani 1 1 d . . . . .
F8 F 0.5578(5) 0.9213(5) 0.5234(3) 0.141(3) Uani 1 1 d . . . . .
F9 F 0.6002(5) 0.7999(5) 0.4878(3) 0.135(2) Uani 1 1 d . . . . .
C16 C 0.9274(9) 1.1033(7) 0.5731(5) 0.114(4) Uani 1 1 d D . . . .
F10 F 0.993(2) 1.1432(12) 0.6232(7) 0.139(8) Uani 0.59(4) 1 d D . P A 1
F11 F 0.9892(18) 1.1049(14) 0.5281(9) 0.133(8) Uani 0.59(4) 1 d D . P A 1
F12 F 0.8690(15) 1.1642(14) 0.5618(13) 0.169(11) Uani 0.59(4) 1 d D . P A 1
F10A F 0.945(3) 1.1587(18) 0.6232(12) 0.166(16) Uani 0.41(4) 1 d D . P A 2
F11A F 1.020(2) 1.103(2) 0.552(2) 0.171(17) Uani 0.41(4) 1 d D . P A 2
F12A F 0.870(3) 1.134(3) 0.531(2) 0.25(2) Uani 0.41(4) 1 d D . P A 2
C17 C 1.0131(4) 0.7272(3) 0.5938(2) 0.0339(11) Uani 1 1 d . . . . .
C18 C 1.1188(4) 0.7283(4) 0.5940(3) 0.0411(13) Uani 1 1 d . . . . .
H18 H 1.165851 0.754942 0.629011 0.049 Uiso 1 1 calc R U . . .
C19 C 1.1568(5) 0.6903(4) 0.5427(3) 0.0476(14) Uani 1 1 d . . . . .
C20 C 1.0894(5) 0.6514(4) 0.4921(3) 0.0499(15) Uani 1 1 d . . . . .
H20 H 1.115519 0.625650 0.457029 0.060 Uiso 1 1 calc R U . . .
C21 C 0.9839(5) 0.6500(4) 0.4925(3) 0.0535(16) Uani 1 1 d . . . . .
C22 C 0.9448(4) 0.6877(4) 0.5433(2) 0.0420(13) Uani 1 1 d . . . . .
H22 H 0.871544 0.686227 0.543174 0.050 Uiso 1 1 calc R U . . .
C23 C 1.2726(6) 0.6954(7) 0.5435(4) 0.076(2) Uani 1 1 d . . . . .
F13 F 1.2952(5) 0.6255(6) 0.5124(5) 0.189(4) Uani 1 1 d . . . . .
F14 F 1.3170(4) 0.7569(7) 0.5131(4) 0.172(4) Uani 1 1 d . . . . .
F15 F 1.3243(4) 0.7079(8) 0.5951(3) 0.199(5) Uani 1 1 d . . . . .
C24 C 0.9118(6) 0.6063(6) 0.4367(3) 0.090(3) Uani 1 1 d D U . . .
F16 F 0.9256(10) 0.6517(6) 0.3891(4) 0.112(5) Uani 0.671(14) 1 d D U P B 1
F17 F 0.9375(9) 0.5234(5) 0.4165(4) 0.115(4) Uani 0.671(14) 1 d D U P B 1
F18 F 0.8131(7) 0.5859(13) 0.4442(6) 0.188(10) Uani 0.671(14) 1 d D U P B 1
F16A F 0.8420(15) 0.6686(12) 0.4266(8) 0.117(7) Uani 0.329(14) 1 d D U P B 2
F17A F 0.8482(14) 0.5350(11) 0.4458(11) 0.103(7) Uani 0.329(14) 1 d D U P B 2
F18A F 0.9511(16) 0.6054(19) 0.3849(8) 0.120(8) Uani 0.329(14) 1 d D U P B 2
B1 B 0.6151(4) 0.2563(4) 0.8747(3) 0.0340(12) Uani 1 1 d . . . . .
C25 C 0.6277(4) 0.3578(3) 0.9134(2) 0.0342(11) Uani 1 1 d . . . . .
C26 C 0.6143(4) 0.3685(4) 0.9754(3) 0.0403(12) Uani 1 1 d . . . . .
H26 H 0.587538 0.316466 0.994981 0.048 Uiso 1 1 calc R U . . .
C27 C 0.6391(5) 0.4538(4) 1.0097(3) 0.0466(14) Uani 1 1 d . . . . .
C28 C 0.6789(5) 0.5310(4) 0.9831(3) 0.0504(15) Uani 1 1 d . . . . .
H28 H 0.695313 0.588997 1.006482 0.060 Uiso 1 1 calc R U . . .
C29 C 0.6940(5) 0.5221(4) 0.9223(3) 0.0489(14) Uani 1 1 d . . . . .
C30 C 0.6688(4) 0.4360(4) 0.8873(3) 0.0396(12) Uani 1 1 d . . . . .
H30 H 0.680096 0.431489 0.845208 0.048 Uiso 1 1 calc R U . . .
C31 C 0.6274(6) 0.4635(5) 1.0758(3) 0.0637(19) Uani 1 1 d D U . . .
F19 F 0.5999(11) 0.3844(7) 1.0998(4) 0.089(3) Uani 0.483(16) 1 d D U P C 1
F20 F 0.5588(9) 0.5145(9) 1.0935(5) 0.089(3) Uani 0.483(16) 1 d D . P C 1
F21 F 0.7190(8) 0.5046(9) 1.1112(5) 0.089(3) Uani 0.483(16) 1 d D . P C 1
F19A F 0.7057(9) 0.4525(10) 1.1099(5) 0.100(3) Uani 0.517(16) 1 d D . P C 2
F20A F 0.5385(9) 0.4086(8) 1.0894(4) 0.100(3) Uani 0.517(16) 1 d D . P C 2
F21A F 0.6028(10) 0.5476(8) 1.0941(5) 0.100(3) Uani 0.517(16) 1 d D . P C 2
C32 C 0.7391(7) 0.6038(5) 0.8934(4) 0.072(2) Uani 1 1 d . . . . .
F22 F 0.7638(6) 0.5883(3) 0.8379(3) 0.143(3) Uani 1 1 d . . . . .
F23 F 0.6779(5) 0.6649(4) 0.8918(4) 0.139(3) Uani 1 1 d . . . . .
F24 F 0.8285(4) 0.6519(4) 0.9245(3) 0.1116(19) Uani 1 1 d . . . . .
C33 C 0.5262(4) 0.1787(3) 0.8983(2) 0.0340(11) Uani 1 1 d . . . . .
C34 C 0.5316(4) 0.0871(4) 0.8951(2) 0.0380(12) Uani 1 1 d . . . . .
H34 H 0.593341 0.069247 0.882366 0.046 Uiso 1 1 calc R U . . .
C35 C 0.4505(4) 0.0206(4) 0.9096(3) 0.0413(12) Uani 1 1 d . . . . .
C36 C 0.3598(4) 0.0439(4) 0.9282(3) 0.0427(13) Uani 1 1 d . . . . .
H36 H 0.304712 -0.001385 0.938750 0.051 Uiso 1 1 calc R U . . .
C37 C 0.3502(4) 0.1338(4) 0.9313(3) 0.0412(13) Uani 1 1 d . . . . .
C38 C 0.4318(4) 0.1997(4) 0.9164(3) 0.0382(12) Uani 1 1 d . . . . .
H38 H 0.423380 0.261143 0.918518 0.046 Uiso 1 1 calc R U . . .
C39 C 0.4598(6) -0.0775(4) 0.9037(4) 0.0595(18) Uani 1 1 d . . . . .
F25 F 0.4622(5) -0.1097(3) 0.8465(3) 0.116(2) Uani 1 1 d . . . . .
F27 F 0.5488(5) -0.0907(3) 0.9303(3) 0.1026(17) Uani 1 1 d . . . . .
F26 F 0.3857(5) -0.1305(3) 0.9259(4) 0.169(4) Uani 1 1 d . . . . .
C40 C 0.2516(5) 0.1584(5) 0.9497(4) 0.0594(18) Uani 1 1 d . . . . .
F28 F 0.2355(5) 0.1433(6) 1.0065(3) 0.151(3) Uani 1 1 d . . . . .
F29 F 0.1672(3) 0.1105(4) 0.9188(3) 0.129(3) Uani 1 1 d . . . . .
F30 F 0.2449(3) 0.2438(3) 0.9471(3) 0.111(2) Uani 1 1 d . . . . .
C41 C 0.5761(4) 0.2556(3) 0.8021(2) 0.0333(11) Uani 1 1 d . . . . .
C42 C 0.5032(4) 0.3066(3) 0.7811(3) 0.0382(12) Uani 1 1 d . . . . .
H42 H 0.478914 0.346692 0.809763 0.046 Uiso 1 1 calc R U . . .
C43 C 0.4658(4) 0.3004(4) 0.7202(3) 0.0431(13) Uani 1 1 d . . . . .
C44 C 0.5001(4) 0.2441(4) 0.6760(3) 0.0467(14) Uani 1 1 d . . . . .
H44 H 0.475585 0.241317 0.633865 0.056 Uiso 1 1 calc R U . . .
C45 C 0.5710(4) 0.1924(4) 0.6954(2) 0.0409(13) Uani 1 1 d . . . . .
C46 C 0.6057(4) 0.1969(3) 0.7566(3) 0.0372(12) Uani 1 1 d . . . . .
H46 H 0.651963 0.158426 0.768670 0.045 Uiso 1 1 calc R U . . .
C47 C 0.3863(5) 0.3547(4) 0.7006(3) 0.066(2) Uani 1 1 d D U . . .
F31 F 0.4169(8) 0.4071(9) 0.6577(6) 0.120(5) Uani 0.737(18) 1 d D . P D 1
F32 F 0.3681(13) 0.4145(10) 0.7450(4) 0.135(6) Uani 0.737(18) 1 d D . P D 1
F33 F 0.2956(7) 0.3058(6) 0.6795(9) 0.138(6) Uani 0.737(18) 1 d D . P D 1
F31A F 0.352(2) 0.334(2) 0.6411(7) 0.092(8) Uani 0.263(18) 1 d D U P D 2
F32A F 0.2975(14) 0.3326(19) 0.7282(14) 0.089(10) Uani 0.263(18) 1 d D . P D 2
F33A F 0.4164(15) 0.4396(8) 0.7138(16) 0.081(12) Uani 0.263(18) 1 d D . P D 2
C48 C 0.6126(6) 0.1328(5) 0.6500(3) 0.0605(18) Uani 1 1 d . . . . .
F34 F 0.5929(5) 0.0455(3) 0.6608(3) 0.1082(18) Uani 1 1 d . . . . .
F35 F 0.5768(5) 0.1338(5) 0.5935(2) 0.132(3) Uani 1 1 d . . . . .
F36 F 0.7157(4) 0.1525(4) 0.6530(2) 0.1013(17) Uani 1 1 d . . . . .
C49 C 0.7352(4) 0.2369(3) 0.8850(2) 0.0334(11) Uani 1 1 d . . . . .
C50 C 0.7695(4) 0.1986(3) 0.9367(2) 0.0358(11) Uani 1 1 d . . . . .
H50 H 0.719724 0.176927 0.963804 0.043 Uiso 1 1 calc R U . . .
C51 C 0.8740(4) 0.1912(4) 0.9498(3) 0.0385(12) Uani 1 1 d . . . . .
C52 C 0.9498(4) 0.2222(4) 0.9113(3) 0.0469(14) Uani 1 1 d . . . . .
H52 H 1.021320 0.217896 0.920064 0.056 Uiso 1 1 calc R U . . .
C53 C 0.9165(4) 0.2592(4) 0.8602(3) 0.0464(14) Uani 1 1 d . . . . .
C54 C 0.8126(4) 0.2664(4) 0.8469(3) 0.0403(12) Uani 1 1 d . . . . .
H54 H 0.793475 0.292206 0.810850 0.048 Uiso 1 1 calc R U . . .
C55 C 0.9079(5) 0.1525(5) 1.0054(3) 0.0554(16) Uani 1 1 d . U . . .
F37 F 1.0004(4) 0.1874(5) 1.0302(3) 0.131(3) Uani 1 1 d . . . . .
F38 F 0.9061(8) 0.0665(4) 0.9968(3) 0.188(4) Uani 1 1 d . U . . .
F39 F 0.8476(4) 0.1572(5) 1.0500(2) 0.132(3) Uani 1 1 d . . . . .
C56 C 0.9943(5) 0.2917(6) 0.8184(4) 0.078(2) Uani 1 1 d D U . . .
F40 F 0.9944(10) 0.3770(8) 0.8071(6) 0.117(4) Uani 0.494(13) 1 d D U P E 1
F41 F 0.9681(9) 0.2441(9) 0.7596(5) 0.117(4) Uani 0.494(13) 1 d D . P E 1
F42 F 1.0917(8) 0.2824(11) 0.8312(6) 0.117(4) Uani 0.494(13) 1 d D . P E 1
F40A F 1.0819(8) 0.3518(9) 0.8483(5) 0.110(4) Uani 0.506(13) 1 d D . P E 2
F41A F 1.0419(10) 0.2275(7) 0.7934(6) 0.110(4) Uani 0.506(13) 1 d D . P E 2
F42A F 0.9644(8) 0.3342(10) 0.7716(5) 0.110(4) Uani 0.506(13) 1 d D . P E 2
N1 N 0.9157(6) 0.9288(4) 0.8094(3) 0.0774(19) Uani 1 1 d . U . . .
C57 C 0.9234(9) 1.0148(6) 0.7844(5) 0.102(3) Uani 1 1 d D U . . .
H57A H 0.966312 1.016485 0.749303 0.122 Uiso 1 1 calc R U . . .
H57B H 0.956538 1.065538 0.815883 0.122 Uiso 1 1 calc R U . . .
C58 C 0.8141(10) 1.0226(9) 0.7641(6) 0.136(5) Uani 1 1 d D U . . .
H58A H 0.816127 1.081436 0.746981 0.164 Uiso 1 1 calc R U . . .
H58B H 0.784721 0.973544 0.730778 0.164 Uiso 1 1 calc R U . . .
O1 O 0.7451(8) 1.0173(8) 0.8112(6) 0.192(4) Uani 1 1 d . U . . .
C59 C 0.7438(12) 0.9300(12) 0.8389(8) 0.173(5) Uani 1 1 d . U . . .
H59A H 0.712974 0.877964 0.807891 0.207 Uiso 1 1 calc R U . . .
H59B H 0.699575 0.927615 0.873391 0.207 Uiso 1 1 calc R U . . .
C60 C 0.8572(11) 0.9229(8) 0.8623(5) 0.128(4) Uani 1 1 d . U . . .
H60A H 0.888037 0.973134 0.894529 0.154 Uiso 1 1 calc R U . . .
H60B H 0.857451 0.864231 0.879276 0.154 Uiso 1 1 calc R U . . .
O2 O 0.8772(4) 0.8568(3) 0.7664(2) 0.0590(12) Uani 1 1 d . U . . .
C61 C 1.0305(9) 0.9236(8) 0.8329(5) 0.119(4) Uani 1 1 d . U . . .
H61A H 1.033452 0.860918 0.840377 0.178 Uiso 1 1 calc R U . . .
H61B H 1.052520 0.963865 0.871145 0.178 Uiso 1 1 calc R U . . .
H61C H 1.077661 0.942811 0.802069 0.178 Uiso 1 1 calc R U . . .
N2 N 0.0946(5) 0.6516(5) 0.7705(3) 0.0793(19) Uani 1 1 d . . . . .
C62 C 0.1951(7) 0.7161(8) 0.8009(4) 0.106(3) Uani 1 1 d . . . . .
H62A H 0.188540 0.780391 0.799737 0.127 Uiso 1 1 calc R U . . .
H62B H 0.209528 0.704878 0.844035 0.127 Uiso 1 1 calc R U . . .
C63 C 0.2780(8) 0.6958(8) 0.7651(5) 0.106(3) Uani 1 1 d . . . . .
H63A H 0.264355 0.713626 0.723477 0.127 Uiso 1 1 calc R U . . .
H63B H 0.345395 0.734350 0.783835 0.127 Uiso 1 1 calc R U . . .
O3 O 0.2903(6) 0.6043(7) 0.7594(4) 0.133(3) Uani 1 1 d . . . . .
C64 C 0.1971(9) 0.5502(7) 0.7274(5) 0.113(4) Uani 1 1 d . . . . .
H64A H 0.204168 0.485807 0.721261 0.136 Uiso 1 1 calc R U . . .
H64B H 0.183670 0.571393 0.686787 0.136 Uiso 1 1 calc R U . . .
C65 C 0.1067(9) 0.5594(7) 0.7659(6) 0.128(5) Uani 1 1 d . . . . .
H65A H 0.040833 0.519162 0.746354 0.153 Uiso 1 1 calc R U . . .
H65B H 0.122065 0.541181 0.807233 0.153 Uiso 1 1 calc R U . . .
O4 O 0.0701(4) 0.6742(3) 0.7124(2) 0.0596(12) Uani 1 1 d . . . . .
C66 C 0.0114(9) 0.6642(10) 0.8127(5) 0.138(5) Uani 1 1 d . . . . .
H66A H -0.017727 0.717319 0.803144 0.206 Uiso 1 1 calc R U . . .
H66B H 0.042930 0.673524 0.855284 0.206 Uiso 1 1 calc R U . . .
H66C H -0.044945 0.609841 0.806860 0.206 Uiso 1 1 calc R U . . .
N3 N 0.2441(7) 0.0099(7) 0.7049(5) 0.132(3) Uani 1 1 d D U . . .
C67 C 0.2390(10) 0.0920(8) 0.6802(6) 0.145(4) Uani 1 1 d D U . . .
H67A H 0.304848 0.137128 0.693269 0.174 Uiso 1 1 calc R U . . .
H67B H 0.179587 0.117060 0.695010 0.174 Uiso 1 1 calc R U . . .
C68 C 0.2244(10) 0.0743(9) 0.6127(6) 0.145(4) Uani 1 1 d D U . . .
H68A H 0.217312 0.130885 0.594481 0.174 Uiso 1 1 calc R U . . .
H68B H 0.159571 0.028014 0.599576 0.174 Uiso 1 1 calc R U . . .
C69 C 0.3161(10) -0.0417(9) 0.6194(6) 0.141(4) Uani 1 1 d D U . . .
H69A H 0.369932 -0.071846 0.601914 0.169 Uiso 1 1 calc R U . . .
H69B H 0.246857 -0.082190 0.606801 0.169 Uiso 1 1 calc R U . . .
O5 O 0.3171(8) 0.0412(7) 0.5919(5) 0.162(3) Uani 1 1 d D U . . .
C70 C 0.3352(9) -0.0352(9) 0.6868(6) 0.147(4) Uani 1 1 d D U . . .
H70A H 0.404559 0.003399 0.702243 0.176 Uiso 1 1 calc DR U . . .
H70B H 0.330188 -0.095892 0.701605 0.176 Uiso 1 1 calc R U . . .
O6 O 0.1474(4) -0.0495(4) 0.6916(3) 0.101(2) Uani 1 1 d . U . . .
C71 C 0.2824(16) 0.0301(14) 0.7711(6) 0.321(17) Uani 1 1 d . . . . .
H71A H 0.277267 0.092573 0.785199 0.481 Uiso 1 1 calc R U . . .
H71B H 0.355864 0.023546 0.777214 0.481 Uiso 1 1 calc DR U . . .
H71C H 0.239235 -0.012417 0.794411 0.481 Uiso 1 1 calc R U . . .
Cl1 Cl 0.6420(2) 0.5855(2) 0.54113(14) 0.1228(10) Uani 1 1 d . . . . .
C72 C 0.5322(8) 0.5398(6) 0.4949(7) 0.139(5) Uani 1 1 d D . . . .
H72A H 0.488261 0.586630 0.494004 0.166 Uiso 1 1 calc R U . . .
H72B H 0.553606 0.530268 0.453110 0.166 Uiso 1 1 calc R U . . .

loop_
_atom_site_aniso_label
_atom_site_aniso_U_11
_atom_site_aniso_U_22
_atom_site_aniso_U_33
_atom_site_aniso_U_23
_atom_site_aniso_U_13
_atom_site_aniso_U_12
Te1 0.02970(18) 0.03349(18) 0.0353(2) 0.00569(13) 0.00184(13) 0.00307(12)
C1 0.032(3) 0.042(3) 0.041(3) 0.000(2) 0.004(2) -0.002(2)
C2 0.039(3) 0.058(4) 0.052(4) 0.001(3) 0.014(3) 0.001(3)
C3 0.039(3) 0.088(6) 0.080(5) -0.001(4) 0.022(3) -0.005(4)
C4 0.056(4) 0.075(5) 0.077(5) -0.001(4) 0.022(4) -0.028(4)
C5 0.060(4) 0.056(4) 0.040(3) 0.003(3) 0.017(3) -0.011(3)
C6 0.039(3) 0.044(3) 0.036(3) 0.004(2) 0.009(2) -0.004(2)
C7 0.046(5) 0.129(9) 0.134(9) 0.023(7) 0.035(6) 0.006(5)
F1 0.086(5) 0.122(6) 0.520(19) -0.086(8) 0.145(8) 0.006(4)
F2 0.067(4) 0.270(9) 0.126(5) 0.033(5) 0.013(4) 0.065(5)
F3 0.079(4) 0.261(9) 0.133(5) 0.033(6) 0.059(4) 0.017(5)
C8 0.085(6) 0.044(4) 0.074(5) 0.009(3) 0.023(4) -0.014(4)
F4 0.133(5) 0.044(2) 0.142(5) 0.013(3) 0.071(4) 0.008(3)
F5 0.173(6) 0.061(3) 0.103(4) -0.010(3) -0.029(4) -0.022(3)
F6 0.144(5) 0.073(3) 0.089(3) 0.036(3) 0.043(3) 0.003(3)
C9 0.048(3) 0.043(3) 0.038(3) 0.011(2) 0.007(3) 0.018(3)
C10 0.060(4) 0.057(4) 0.040(3) -0.004(3) -0.011(3) 0.023(3)
C11 0.081(5) 0.081(5) 0.044(4) 0.005(4) -0.002(4) 0.041(4)
C12 0.093(6) 0.107(7) 0.043(4) 0.024(4) 0.018(4) 0.064(5)
C13 0.094(6) 0.067(5) 0.068(5) 0.038(4) 0.039(4) 0.035(4)
C14 0.054(4) 0.059(4) 0.056(4) 0.021(3) 0.022(3) 0.026(3)
C15 0.097(7) 0.116(7) 0.069(6) -0.001(5) -0.039(5) 0.056(6)
F7 0.061(4) 0.275(10) 0.155(7) 0.078(7) -0.021(4) 0.017(5)
F8 0.130(5) 0.174(6) 0.125(5) -0.029(4) -0.062(4) 0.100(5)
F9 0.134(5) 0.142(5) 0.119(5) -0.032(4) -0.060(4) 0.059(4)
C16 0.134(10) 0.092(8) 0.153(11) 0.080(8) 0.072(9) 0.062(8)
F10 0.22(2) 0.044(6) 0.173(16) 0.039(7) 0.075(12) 0.033(10)
F11 0.161(16) 0.135(11) 0.142(13) 0.081(10) 0.107(12) 0.061(10)
F12 0.157(16) 0.111(13) 0.31(2) 0.148(14) 0.136(17) 0.101(12)
F10A 0.15(2) 0.044(12) 0.31(4) 0.015(15) 0.10(2) 0.010(12)
F11A 0.110(16) 0.16(2) 0.28(4) 0.16(3) 0.07(2) 0.019(14)
F12A 0.23(4) 0.11(2) 0.39(5) 0.17(3) -0.12(3) -0.020(19)
C17 0.031(3) 0.034(3) 0.038(3) 0.013(2) 0.005(2) 0.006(2)
C18 0.031(3) 0.049(3) 0.043(3) 0.009(3) 0.001(2) 0.008(2)
C19 0.043(3) 0.054(3) 0.050(4) 0.012(3) 0.014(3) 0.013(3)
C20 0.057(4) 0.051(3) 0.044(3) 0.000(3) 0.018(3) 0.012(3)
C21 0.055(4) 0.058(4) 0.043(4) 0.001(3) 0.006(3) 0.001(3)
C22 0.036(3) 0.050(3) 0.037(3) 0.003(2) 0.004(2) 0.003(2)
C23 0.061(5) 0.118(7) 0.061(5) 0.012(5) 0.024(4) 0.038(5)
F13 0.091(5) 0.186(8) 0.294(11) -0.056(7) 0.042(6) 0.069(5)
F14 0.053(3) 0.263(10) 0.213(8) 0.118(8) 0.038(4) 0.013(4)
F15 0.057(3) 0.491(16) 0.074(4) 0.041(6) 0.006(3) 0.117(6)
C24 0.066(5) 0.133(8) 0.058(5) -0.024(5) 0.003(4) 0.005(5)
F16 0.183(12) 0.088(6) 0.055(6) 0.001(4) -0.043(6) 0.028(6)
F17 0.177(11) 0.067(5) 0.077(6) -0.023(4) -0.024(6) -0.006(5)
F18 0.069(7) 0.33(3) 0.112(10) -0.100(14) -0.012(6) -0.030(11)
F16A 0.085(12) 0.171(15) 0.068(10) -0.018(11) -0.054(9) -0.002(11)
F17A 0.059(12) 0.105(12) 0.115(13) -0.032(10) -0.021(10) -0.023(9)
F18A 0.095(11) 0.178(18) 0.069(11) -0.026(13) 0.013(9) 0.003(13)
B1 0.029(3) 0.039(3) 0.033(3) 0.006(2) 0.001(2) 0.006(2)
C25 0.025(2) 0.041(3) 0.036(3) 0.001(2) 0.000(2) 0.009(2)
C26 0.032(3) 0.047(3) 0.044(3) 0.006(2) 0.002(2) 0.012(2)
C27 0.041(3) 0.054(4) 0.044(3) -0.003(3) -0.003(3) 0.016(3)
C28 0.049(3) 0.046(3) 0.053(4) -0.009(3) 0.003(3) 0.008(3)
C29 0.046(3) 0.041(3) 0.055(4) 0.002(3) 0.004(3) 0.000(3)
C30 0.036(3) 0.040(3) 0.041(3) -0.002(2) 0.002(2) 0.007(2)
C31 0.064(5) 0.081(5) 0.048(4) -0.006(4) -0.001(4) 0.028(4)
F19 0.101(6) 0.115(6) 0.046(3) -0.005(3) 0.004(3) 0.014(4)
F20 0.101(6) 0.115(6) 0.046(3) -0.005(3) 0.004(3) 0.014(4)
F21 0.101(6) 0.115(6) 0.046(3) -0.005(3) 0.004(3) 0.014(4)
F19A 0.094(6) 0.156(7) 0.057(4) 0.007(4) 0.013(3) 0.039(5)
F20A 0.094(6) 0.156(7) 0.057(4) 0.007(4) 0.013(3) 0.039(5)
F21A 0.094(6) 0.156(7) 0.057(4) 0.007(4) 0.013(3) 0.039(5)
C32 0.088(6) 0.046(4) 0.075(5) -0.004(4) 0.016(4) -0.005(4)
F22 0.254(8) 0.066(3) 0.087(4) 0.005(3) 0.066(5) -0.041(4)
F23 0.128(5) 0.078(4) 0.228(8) 0.076(4) 0.036(5) 0.027(4)
F24 0.101(4) 0.088(3) 0.120(4) 0.010(3) 0.002(3) -0.041(3)
C33 0.028(2) 0.041(3) 0.034(3) 0.003(2) 0.002(2) 0.009(2)
C34 0.029(3) 0.046(3) 0.040(3) 0.003(2) 0.005(2) 0.010(2)
C35 0.038(3) 0.041(3) 0.044(3) 0.004(2) 0.007(2) 0.005(2)
C36 0.036(3) 0.043(3) 0.046(3) 0.003(3) 0.008(2) 0.002(2)
C37 0.031(3) 0.044(3) 0.048(3) 0.000(3) 0.005(2) 0.008(2)
C38 0.025(2) 0.040(3) 0.049(3) 0.004(2) 0.000(2) 0.008(2)
C39 0.058(4) 0.039(3) 0.087(5) 0.012(3) 0.027(4) 0.013(3)
F25 0.192(6) 0.060(3) 0.096(4) -0.024(3) -0.007(4) 0.046(3)
F27 0.119(4) 0.069(3) 0.130(4) 0.018(3) -0.010(3) 0.050(3)
F26 0.149(6) 0.049(3) 0.343(11) 0.058(4) 0.163(7) 0.030(3)
C40 0.035(3) 0.056(4) 0.088(5) -0.002(4) 0.022(3) 0.008(3)
F28 0.122(5) 0.248(8) 0.137(5) 0.072(5) 0.091(5) 0.114(5)
F29 0.030(2) 0.117(4) 0.225(7) -0.062(4) 0.003(3) 0.018(2)
F30 0.058(3) 0.064(3) 0.220(6) 0.002(3) 0.059(3) 0.021(2)
C41 0.029(2) 0.031(2) 0.039(3) 0.007(2) 0.001(2) 0.003(2)
C42 0.026(2) 0.034(3) 0.053(3) 0.005(2) -0.004(2) 0.004(2)
C43 0.033(3) 0.041(3) 0.053(4) 0.015(3) -0.008(3) 0.003(2)
C44 0.038(3) 0.053(3) 0.043(3) 0.014(3) -0.007(3) -0.005(3)
C45 0.037(3) 0.044(3) 0.036(3) 0.001(2) 0.000(2) -0.003(2)
C46 0.033(3) 0.034(3) 0.045(3) 0.006(2) 0.004(2) 0.007(2)
C47 0.057(4) 0.055(4) 0.081(5) 0.017(4) -0.027(4) 0.007(3)
F31 0.125(8) 0.127(9) 0.138(10) 0.095(8) 0.018(7) 0.057(8)
F32 0.164(14) 0.154(13) 0.113(8) -0.003(7) -0.033(8) 0.126(12)
F33 0.058(5) 0.082(6) 0.256(17) 0.053(9) -0.068(9) -0.007(4)
F31A 0.082(14) 0.118(16) 0.077(12) 0.020(11) -0.037(10) 0.038(12)
F32A 0.030(11) 0.10(2) 0.15(2) 0.041(18) 0.011(13) 0.038(13)
F33A 0.046(10) 0.024(7) 0.17(3) 0.026(13) -0.026(14) -0.003(7)
C48 0.060(4) 0.076(5) 0.040(4) -0.006(3) 0.006(3) 0.005(4)
F34 0.144(5) 0.071(3) 0.111(4) -0.020(3) 0.050(4) 0.024(3)
F35 0.149(5) 0.219(7) 0.043(3) -0.026(3) -0.012(3) 0.100(5)
F36 0.061(3) 0.134(4) 0.099(4) -0.036(3) 0.027(3) 0.011(3)
C49 0.023(2) 0.034(3) 0.043(3) 0.005(2) 0.001(2) 0.007(2)
C50 0.029(3) 0.040(3) 0.037(3) 0.004(2) 0.003(2) 0.004(2)
C51 0.030(3) 0.040(3) 0.045(3) 0.011(2) 0.001(2) 0.005(2)
C52 0.031(3) 0.051(3) 0.062(4) 0.014(3) 0.004(3) 0.012(2)
C53 0.036(3) 0.046(3) 0.061(4) 0.018(3) 0.008(3) 0.009(2)
C54 0.033(3) 0.046(3) 0.043(3) 0.014(2) 0.003(2) 0.009(2)
C55 0.040(3) 0.072(4) 0.057(4) 0.017(3) -0.001(3) 0.017(3)
F37 0.054(3) 0.212(7) 0.113(4) 0.090(4) -0.036(3) -0.020(3)
F38 0.388(13) 0.084(4) 0.094(4) 0.016(3) -0.074(6) 0.094(6)
F39 0.090(4) 0.253(8) 0.089(4) 0.100(5) 0.029(3) 0.078(4)
C56 0.042(4) 0.103(6) 0.104(6) 0.063(5) 0.024(4) 0.018(4)
F40 0.086(5) 0.150(8) 0.129(7) 0.061(6) 0.060(5) 0.013(5)
F41 0.086(5) 0.150(8) 0.129(7) 0.061(6) 0.060(5) 0.013(5)
F42 0.086(5) 0.150(8) 0.129(7) 0.061(6) 0.060(5) 0.013(5)
F40A 0.076(5) 0.135(7) 0.128(7) 0.049(5) 0.059(5) 0.005(4)
F41A 0.076(5) 0.135(7) 0.128(7) 0.049(5) 0.059(5) 0.005(4)
F42A 0.076(5) 0.135(7) 0.128(7) 0.049(5) 0.059(5) 0.005(4)
N1 0.116(6) 0.063(4) 0.052(4) -0.006(3) 0.015(4) 0.018(4)
C57 0.147(9) 0.070(5) 0.092(7) 0.003(5) 0.002(6) 0.042(6)
C58 0.162(11) 0.138(10) 0.126(9) -0.004(8) -0.011(9) 0.094(9)
O1 0.155(7) 0.209(10) 0.240(10) -0.028(8) 0.057(7) 0.117(8)
C59 0.135(8) 0.195(11) 0.209(11) -0.010(10) 0.078(8) 0.074(9)
C60 0.191(12) 0.138(9) 0.070(6) -0.008(6) 0.053(7) 0.062(9)
O2 0.059(3) 0.059(3) 0.054(3) -0.014(2) 0.014(2) 0.005(2)
C61 0.123(9) 0.116(8) 0.105(8) -0.027(6) -0.038(7) 0.032(7)
N2 0.072(4) 0.104(5) 0.058(4) 0.028(4) -0.008(3) 0.003(4)
C62 0.073(6) 0.157(10) 0.078(6) 0.004(6) -0.003(5) 0.008(6)
C63 0.067(6) 0.133(9) 0.098(7) -0.016(7) -0.016(5) -0.006(6)
O3 0.094(5) 0.191(9) 0.127(6) 0.000(6) -0.001(5) 0.077(6)
C64 0.110(8) 0.106(8) 0.129(9) -0.011(7) -0.027(7) 0.062(7)
C65 0.108(8) 0.084(7) 0.182(12) 0.062(7) -0.053(8) 0.006(6)
O4 0.058(3) 0.067(3) 0.060(3) 0.033(2) 0.008(2) 0.015(2)
C66 0.116(9) 0.230(14) 0.103(8) 0.074(9) 0.078(7) 0.073(9)
N3 0.088(5) 0.124(6) 0.168(6) 0.025(5) 0.035(5) -0.033(5)
C67 0.116(6) 0.130(7) 0.176(8) 0.022(7) 0.039(7) -0.025(6)
C68 0.123(7) 0.142(7) 0.165(7) 0.032(7) 0.040(7) -0.005(6)
C69 0.118(6) 0.124(7) 0.170(8) 0.017(7) 0.040(7) -0.013(6)
O5 0.138(6) 0.163(6) 0.170(7) 0.018(6) 0.038(5) -0.013(5)
C70 0.101(6) 0.141(7) 0.181(8) 0.023(7) 0.041(7) -0.031(6)
O6 0.063(3) 0.093(4) 0.132(5) 0.034(4) 0.009(3) -0.031(3)
C71 0.39(3) 0.34(3) 0.100(11) 0.052(14) -0.134(15) -0.21(2)
Cl1 0.0851(17) 0.126(2) 0.128(2) -0.0264(18) -0.0156(16) -0.0211(15)
C72 0.082(8) 0.112(9) 0.204(14) 0.003(9) -0.027(8) 0.000(6)

loop_
_atom_type_symbol
_atom_type_description
_atom_type_scat_dispersion_real
_atom_type_scat_dispersion_imag
_atom_type_scat_source
C C 0.0033 0.0016 'International Tables Vol C Tables 4.2.6.8 and 6.1.1.4'
H H 0.0000 0.0000 'International Tables Vol C Tables 4.2.6.8 and 6.1.1.4'
B B 0.0013 0.0007 'International Tables Vol C Tables 4.2.6.8 and 6.1.1.4'
F F 0.0171 0.0103 'International Tables Vol C Tables 4.2.6.8 and 6.1.1.4'
N N 0.0061 0.0033 'International Tables Vol C Tables 4.2.6.8 and 6.1.1.4'
O O 0.0106 0.0060 'International Tables Vol C Tables 4.2.6.8 and 6.1.1.4'
Te Te -0.5308 1.6751 'International Tables Vol C Tables 4.2.6.8 and 6.1.1.4'
Cl Cl 0.1484 0.1585 'International Tables Vol C Tables 4.2.6.8 and 6.1.1.4'

loop_
_geom_angle_atom_site_label_1
_geom_angle_atom_site_label_2
_geom_angle_atom_site_label_3
_geom_angle
_geom_angle_site_symmetry_1
_geom_angle_site_symmetry_3
_geom_angle_publ_flag
C1 Te1 C17 95.3(2) . . ?
C1 Te1 C9 94.2(2) . . ?
C17 Te1 C9 90.9(2) . . ?
C2 C1 C6 120.0(5) . . ?
C2 C1 Te1 120.6(4) . . ?
C6 C1 Te1 119.4(4) . . ?
C3 C2 C1 120.0(6) . . ?
C3 C2 H2 120.0 . . ?
C1 C2 H2 120.0 . . ?
C2 C3 C4 119.8(6) . . ?
C2 C3 C7 119.6(8) . . ?
C4 C3 C7 120.6(7) . . ?
C5 C4 C3 119.8(6) . . ?
C5 C4 H4 120.1 . . ?
C3 C4 H4 120.1 . . ?
C4 C5 C6 121.5(7) . . ?
C4 C5 C8 118.1(6) . . ?
C6 C5 C8 120.3(6) . . ?
C5 C6 C1 118.9(6) . . ?
C5 C6 H6 120.5 . . ?
C1 C6 H6 120.5 . . ?
F1 C7 F2 112.9(12) . . ?
F1 C7 F3 106.6(11) . . ?
F2 C7 F3 100.5(8) . . ?
F1 C7 C3 115.1(8) . . ?
F2 C7 C3 109.8(9) . . ?
F3 C7 C3 110.9(9) . . ?
F6 C8 F4 107.8(7) . . ?
F6 C8 F5 105.5(6) . . ?
F4 C8 F5 106.0(7) . . ?
F6 C8 C5 112.1(6) . . ?
F4 C8 C5 113.1(5) . . ?
F5 C8 C5 111.8(7) . . ?
C14 C9 C10 120.0(5) . . ?
C14 C9 Te1 115.4(4) . . ?
C10 C9 Te1 124.6(4) . . ?
C9 C10 C11 120.8(7) . . ?
C9 C10 H10 119.6 . . ?
C11 C10 H10 119.6 . . ?
C12 C11 C10 120.2(7) . . ?
C12 C11 C15 120.7(7) . . ?
C10 C11 C15 119.2(8) . . ?
C11 C12 C13 119.5(7) . . ?
C11 C12 H12 120.2 . . ?
C13 C12 H12 120.2 . . ?
C12 C13 C14 120.0(7) . . ?
C12 C13 C16 121.0(8) . . ?
C14 C13 C16 119.0(8) . . ?
C9 C14 C13 119.5(7) . . ?
C9 C14 H14 120.2 . . ?
C13 C14 H14 120.2 . . ?
F7 C15 F8 112.0(10) . . ?
F7 C15 F9 106.2(10) . . ?
F8 C15 F9 105.6(7) . . ?
F7 C15 C11 112.6(7) . . ?
F8 C15 C11 111.8(9) . . ?
F9 C15 C11 108.2(8) . . ?
F10A C16 F12A 110.7(15) . . ?
F12 C16 F11 104.6(12) . . ?
F10A C16 F11A 107.1(16) . . ?
F12A C16 F11A 106.5(15) . . ?
F12 C16 F10 103.5(13) . . ?
F11 C16 F10 104.5(14) . . ?
F10A C16 C13 114.3(15) . . ?
F12A C16 C13 106.9(16) . . ?
F12 C16 C13 117.5(13) . . ?
F11 C16 C13 112.4(12) . . ?
F11A C16 C13 111.1(15) . . ?
F10 C16 C13 112.9(11) . . ?
C18 C17 C22 120.1(5) . . ?
C18 C17 Te1 115.9(4) . . ?
C22 C17 Te1 124.0(4) . . ?
C17 C18 C19 119.7(5) . . ?
C17 C18 H18 120.1 . . ?
C19 C18 H18 120.1 . . ?
C20 C19 C18 120.5(5) . . ?
C20 C19 C23 121.0(6) . . ?
C18 C19 C23 118.5(6) . . ?
C21 C20 C19 119.3(5) . . ?
C21 C20 H20 120.3 . . ?
C19 C20 H20 120.3 . . ?
C20 C21 C22 120.9(6) . . ?
C20 C21 C24 118.2(6) . . ?
C22 C21 C24 120.9(6) . . ?
C17 C22 C21 119.5(5) . . ?
C17 C22 H22 120.2 . . ?
C21 C22 H22 120.2 . . ?
F15 C23 F14 106.0(9) . . ?
F15 C23 F13 108.8(9) . . ?
F14 C23 F13 98.3(8) . . ?
F15 C23 C19 116.4(6) . . ?
F14 C23 C19 113.1(7) . . ?
F13 C23 C19 112.5(8) . . ?
F17A C24 F18A 116.6(13) . . ?
F18 C24 F16 110.4(10) . . ?
F18 C24 F17 104.5(9) . . ?
F16 C24 F17 102.0(7) . . ?
F17A C24 F16A 101.9(11) . . ?
F18A C24 F16A 99.2(12) . . ?
F17A C24 C21 113.8(12) . . ?
F18A C24 C21 117.4(12) . . ?
F18 C24 C21 115.9(8) . . ?
F16 C24 C21 113.0(8) . . ?
F17 C24 C21 109.8(7) . . ?
F16A C24 C21 104.5(8) . . ?
C33 B1 C41 104.0(4) . . ?
C33 B1 C49 113.6(4) . . ?
C41 B1 C49 111.8(4) . . ?
C33 B1 C25 113.3(4) . . ?
C41 B1 C25 112.5(4) . . ?
C49 B1 C25 102.0(4) . . ?
C30 C25 C26 116.7(5) . . ?
C30 C25 B1 120.4(5) . . ?
C26 C25 B1 122.1(5) . . ?
C25 C26 C27 121.7(5) . . ?
C25 C26 H26 119.1 . . ?
C27 C26 H26 119.1 . . ?
C28 C27 C26 121.0(6) . . ?
C28 C27 C31 118.0(6) . . ?
C26 C27 C31 120.9(6) . . ?
C29 C28 C27 118.4(5) . . ?
C29 C28 H28 120.8 . . ?
C27 C28 H28 120.8 . . ?
C28 C29 C30 120.9(6) . . ?
C28 C29 C32 119.2(6) . . ?
C30 C29 C32 119.9(6) . . ?
C25 C30 C29 121.3(5) . . ?
C25 C30 H30 119.4 . . ?
C29 C30 H30 119.4 . . ?
F19 C31 F20 105.6(8) . . ?
F19A C31 F20A 110.1(8) . . ?
F19 C31 F21 103.0(8) . . ?
F20 C31 F21 102.9(7) . . ?
F19A C31 F21A 109.3(8) . . ?
F20A C31 F21A 98.6(7) . . ?
F19A C31 C27 114.7(7) . . ?
F19 C31 C27 114.6(7) . . ?
F20 C31 C27 116.1(7) . . ?
F20A C31 C27 111.9(7) . . ?
F21 C31 C27 113.3(7) . . ?
F21A C31 C27 111.0(7) . . ?
F22 C32 F23 106.8(8) . . ?
F22 C32 F24 104.2(7) . . ?
F23 C32 F24 102.4(6) . . ?
F22 C32 C29 115.4(6) . . ?
F23 C32 C29 113.7(7) . . ?
F24 C32 C29 113.0(7) . . ?
C34 C33 C38 115.4(5) . . ?
C34 C33 B1 123.4(4) . . ?
C38 C33 B1 120.7(5) . . ?
C33 C34 C35 122.7(5) . . ?
C33 C34 H34 118.7 . . ?
C35 C34 H34 118.7 . . ?
C36 C35 C34 120.4(5) . . ?
C36 C35 C39 119.4(5) . . ?
C34 C35 C39 120.2(5) . . ?
C35 C36 C37 119.0(5) . . ?
C35 C36 H36 120.5 . . ?
C37 C36 H36 120.5 . . ?
C36 C37 C38 120.1(5) . . ?
C36 C37 C40 119.0(5) . . ?
C38 C37 C40 120.9(5) . . ?
C37 C38 C33 122.4(5) . . ?
C37 C38 H38 118.8 . . ?
C33 C38 H38 118.8 . . ?
F26 C39 F27 106.5(7) . . ?
F26 C39 F25 107.7(7) . . ?
F27 C39 F25 102.5(6) . . ?
F26 C39 C35 113.9(6) . . ?
F27 C39 C35 113.1(6) . . ?
F25 C39 C35 112.3(6) . . ?
F29 C40 F30 106.1(6) . . ?
F29 C40 F28 102.3(7) . . ?
F30 C40 F28 104.6(6) . . ?
F29 C40 C37 114.1(6) . . ?
F30 C40 C37 115.6(5) . . ?
F28 C40 C37 112.8(6) . . ?
C46 C41 C42 114.9(5) . . ?
C46 C41 B1 121.9(4) . . ?
C42 C41 B1 123.0(5) . . ?
C43 C42 C41 122.1(5) . . ?
C43 C42 H42 118.9 . . ?
C41 C42 H42 118.9 . . ?
C42 C43 C44 121.5(5) . . ?
C42 C43 C47 119.9(6) . . ?
C44 C43 C47 118.6(5) . . ?
C45 C44 C43 117.6(5) . . ?
C45 C44 H44 121.2 . . ?
C43 C44 H44 121.2 . . ?
C46 C45 C44 120.6(5) . . ?
C46 C45 C48 119.4(5) . . ?
C44 C45 C48 120.0(5) . . ?
C45 C46 C41 123.2(5) . . ?
C45 C46 H46 118.4 . . ?
C41 C46 H46 118.4 . . ?
F33 C47 F31 106.5(8) . . ?
F33A C47 F31A 110.9(12) . . ?
F33 C47 F32 106.1(9) . . ?
F31 C47 F32 102.6(8) . . ?
F33A C47 F32A 105.2(13) . . ?
F31A C47 F32A 102.9(12) . . ?
F33A C47 C43 114.2(10) . . ?
F33 C47 C43 113.9(6) . . ?
F31 C47 C43 112.9(7) . . ?
F31A C47 C43 111.7(10) . . ?
F32 C47 C43 113.9(6) . . ?
F32A C47 C43 111.2(10) . . ?
F35 C48 F36 107.3(6) . . ?
F35 C48 F34 106.1(6) . . ?
F36 C48 F34 102.9(7) . . ?
F35 C48 C45 115.1(6) . . ?
F36 C48 C45 112.0(5) . . ?
F34 C48 C45 112.5(6) . . ?
C54 C49 C50 115.5(4) . . ?
C54 C49 B1 122.6(5) . . ?
C50 C49 B1 121.5(4) . . ?
C51 C50 C49 122.4(5) . . ?
C51 C50 H50 118.8 . . ?
C49 C50 H50 118.8 . . ?
C50 C51 C52 120.9(5) . . ?
C50 C51 C55 121.0(5) . . ?
C52 C51 C55 118.1(5) . . ?
C53 C52 C51 117.0(5) . . ?
C53 C52 H52 121.5 . . ?
C51 C52 H52 121.5 . . ?
C52 C53 C54 122.2(5) . . ?
C52 C53 C56 118.4(5) . . ?
C54 C53 C56 119.4(6) . . ?
C53 C54 C49 121.9(5) . . ?
C53 C54 H54 119.0 . . ?
C49 C54 H54 119.0 . . ?
F37 C55 F38 104.9(7) . . ?
F37 C55 F39 104.5(7) . . ?
F38 C55 F39 101.9(7) . . ?
F37 C55 C51 115.7(6) . . ?
F38 C55 C51 113.7(6) . . ?
F39 C55 C51 114.7(5) . . ?
F42 C56 F40 109.0(9) . . ?
F42A C56 F41A 104.9(9) . . ?
F42A C56 F40A 104.1(8) . . ?
F41A C56 F40A 99.5(8) . . ?
F42 C56 F41 102.1(9) . . ?
F40 C56 F41 102.0(9) . . ?
F42 C56 C53 118.3(7) . . ?
F40 C56 C53 112.6(8) . . ?
F42A C56 C53 118.6(7) . . ?
F41A C56 C53 114.8(7) . . ?
F40A C56 C53 112.7(8) . . ?
F41 C56 C53 111.3(7) . . ?
O2 N1 C57 112.3(6) . . ?
O2 N1 C60 110.7(7) . . ?
C57 N1 C60 113.5(8) . . ?
O2 N1 C61 108.4(6) . . ?
C57 N1 C61 105.6(8) . . ?
C60 N1 C61 105.8(8) . . ?
N1 C57 C58 106.3(9) . . ?
N1 C57 H57A 110.5 . . ?
C58 C57 H57A 110.5 . . ?
N1 C57 H57B 110.5 . . ?
C58 C57 H57B 110.5 . . ?
H57A C57 H57B 108.7 . . ?
O1 C58 C57 114.5(11) . . ?
O1 C58 H58A 108.6 . . ?
C57 C58 H58A 108.6 . . ?
O1 C58 H58B 108.6 . . ?
C57 C58 H58B 108.6 . . ?
H58A C58 H58B 107.6 . . ?
C58 O1 C59 109.2(9) . . ?
O1 C59 C60 110.0(13) . . ?
O1 C59 H59A 109.7 . . ?
C60 C59 H59A 109.7 . . ?
O1 C59 H59B 109.6 . . ?
C60 C59 H59B 109.6 . . ?
H59A C59 H59B 108.2 . . ?
N1 C60 C59 105.6(10) . . ?
N1 C60 H60A 110.6 . . ?
C59 C60 H60A 110.6 . . ?
N1 C60 H60B 110.6 . . ?
C59 C60 H60B 110.6 . . ?
H60A C60 H60B 108.7 . . ?
N1 C61 H61A 109.5 . . ?
N1 C61 H61B 109.5 . . ?
H61A C61 H61B 109.5 . . ?
N1 C61 H61C 109.5 . . ?
H61A C61 H61C 109.5 . . ?
H61B C61 H61C 109.5 . . ?
O4 N2 C65 108.7(7) . . ?
O4 N2 C66 112.3(7) . . ?
C65 N2 C66 109.7(9) . . ?
O4 N2 C62 109.8(6) . . ?
C65 N2 C62 111.5(8) . . ?
C66 N2 C62 104.8(8) . . ?
C63 C62 N2 105.0(8) . . ?
C63 C62 H62A 110.7 . . ?
N2 C62 H62A 110.7 . . ?
C63 C62 H62B 110.7 . . ?
N2 C62 H62B 110.7 . . ?
H62A C62 H62B 108.8 . . ?
O3 C63 C62 116.3(10) . . ?
O3 C63 H63A 108.2 . . ?
C62 C63 H63A 108.2 . . ?
O3 C63 H63B 108.2 . . ?
C62 C63 H63B 108.2 . . ?
H63A C63 H63B 107.4 . . ?
C63 O3 C64 108.1(7) . . ?
O3 C64 C65 107.6(9) . . ?
O3 C64 H64A 110.2 . . ?
C65 C64 H64A 110.2 . . ?
O3 C64 H64B 110.2 . . ?
C65 C64 H64B 110.2 . . ?
H64A C64 H64B 108.5 . . ?
N2 C65 C64 108.6(9) . . ?
N2 C65 H65A 110.0 . . ?
C64 C65 H65A 110.0 . . ?
N2 C65 H65B 110.0 . . ?
C64 C65 H65B 110.0 . . ?
H65A C65 H65B 108.4 . . ?
N2 C66 H66A 109.5 . . ?
N2 C66 H66B 109.5 . . ?
H66A C66 H66B 109.5 . . ?
N2 C66 H66C 109.5 . . ?
H66A C66 H66C 109.5 . . ?
H66B C66 H66C 109.5 . . ?
O6 N3 C67 109.4(9) . . ?
O6 N3 C71 115.2(10) . . ?
C67 N3 C71 109.1(12) . . ?
O6 N3 C70 111.7(9) . . ?
C67 N3 C70 115.3(10) . . ?
C71 N3 C70 95.7(12) . . ?
N3 C67 C68 108.9(12) . . ?
N3 C67 H67A 109.9 . . ?
C68 C67 H67A 109.9 . . ?
N3 C67 H67B 109.9 . . ?
C68 C67 H67B 109.9 . . ?
H67A C67 H67B 108.3 . . ?
C67 C68 O5 108.5(12) . . ?
C67 C68 H68A 110.0 . . ?
O5 C68 H68A 110.0 . . ?
C67 C68 H68B 110.0 . . ?
O5 C68 H68B 110.0 . . ?
H68A C68 H68B 108.4 . . ?
O5 C69 C70 117.7(12) . . ?
O5 C69 H69A 107.9 . . ?
C70 C69 H69A 107.9 . . ?
O5 C69 H69B 107.9 . . ?
C70 C69 H69B 107.9 . . ?
H69A C69 H69B 107.2 . . ?
C69 O5 C68 104.4(10) . . ?
C69 C70 N3 100.1(11) . . ?
C69 C70 H70A 111.8 . . ?
N3 C70 H70A 111.7 . . ?
C69 C70 H70B 111.8 . . ?
N3 C70 H70B 111.8 . . ?
H70A C70 H70B 109.5 . . ?
N3 C71 H71A 109.5 . . ?
N3 C71 H71B 109.5 . . ?
H71A C71 H71B 109.5 . . ?
N3 C71 H71C 109.5 . . ?
H71A C71 H71C 109.5 . . ?
H71B C71 H71C 109.5 . . ?
C72 C72 Cl1 121.9(13) 2_666 . ?
C72 C72 H72A 106.8 2_666 . ?
Cl1 C72 H72A 106.8 . . ?
C72 C72 H72B 106.8 2_666 . ?
Cl1 C72 H72B 106.8 . . ?
H72A C72 H72B 106.7 . . ?

loop_
_geom_bond_atom_site_label_1
_geom_bond_atom_site_label_2
_geom_bond_distance
_geom_bond_site_symmetry_2
_geom_bond_publ_flag
Te1 C1 2.132(5) . ?
Te1 C17 2.154(5) . ?
Te1 C9 2.165(5) . ?
C1 C2 1.386(8) . ?
C1 C6 1.395(8) . ?
C2 C3 1.383(9) . ?
C2 H2 0.9500 . ?
C3 C4 1.388(11) . ?
C3 C7 1.506(11) . ?
C4 C5 1.365(10) . ?
C4 H4 0.9500 . ?
C5 C6 1.376(8) . ?
C5 C8 1.504(10) . ?
C6 H6 0.9500 . ?
C7 F1 1.218(12) . ?
C7 F2 1.319(12) . ?
C7 F3 1.337(12) . ?
C8 F6 1.311(8) . ?
C8 F4 1.320(9) . ?
C8 F5 1.340(9) . ?
C9 C14 1.365(8) . ?
C9 C10 1.380(8) . ?
C10 C11 1.380(9) . ?
C10 H10 0.9500 . ?
C11 C12 1.366(11) . ?
C11 C15 1.527(12) . ?
C12 C13 1.395(12) . ?
C12 H12 0.9500 . ?
C13 C14 1.403(9) . ?
C13 C16 1.479(13) . ?
C14 H14 0.9500 . ?
C15 F7 1.287(12) . ?
C15 F8 1.305(10) . ?
C15 F9 1.348(10) . ?
C16 F10A 1.298(16) . ?
C16 F12A 1.318(15) . ?
C16 F12 1.326(13) . ?
C16 F11 1.327(14) . ?
C16 F11A 1.335(16) . ?
C16 F10 1.352(16) . ?
C17 C18 1.373(7) . ?
C17 C22 1.378(7) . ?
C18 C19 1.392(8) . ?
C18 H18 0.9500 . ?
C19 C20 1.372(9) . ?
C19 C23 1.493(9) . ?
C20 C21 1.370(9) . ?
C20 H20 0.9500 . ?
C21 C22 1.386(8) . ?
C21 C24 1.501(10) . ?
C22 H22 0.9500 . ?
C23 F15 1.252(9) . ?
C23 F14 1.269(10) . ?
C23 F13 1.299(10) . ?
C24 F17A 1.267(14) . ?
C24 F18A 1.289(14) . ?
C24 F18 1.292(10) . ?
C24 F16 1.308(10) . ?
C24 F17 1.398(9) . ?
C24 F16A 1.443(14) . ?
B1 C33 1.633(8) . ?
B1 C41 1.637(8) . ?
B1 C49 1.646(7) . ?
B1 C25 1.654(8) . ?
C25 C30 1.391(8) . ?
C25 C26 1.392(7) . ?
C26 C27 1.397(8) . ?
C26 H26 0.9500 . ?
C27 C28 1.380(9) . ?
C27 C31 1.476(9) . ?
C28 C29 1.370(9) . ?
C28 H28 0.9500 . ?
C29 C30 1.413(8) . ?
C29 C32 1.480(10) . ?
C30 H30 0.9500 . ?
C31 F19A 1.260(10) . ?
C31 F19 1.344(11) . ?
C31 F20 1.344(11) . ?
C31 F20A 1.360(11) . ?
C31 F21 1.374(11) . ?
C31 F21A 1.397(11) . ?
C32 F22 1.302(9) . ?
C32 F23 1.327(10) . ?
C32 F24 1.344(9) . ?
C33 C34 1.389(7) . ?
C33 C38 1.407(7) . ?
C34 C35 1.390(7) . ?
C34 H34 0.9500 . ?
C35 C36 1.376(8) . ?
C35 C39 1.500(8) . ?
C36 C37 1.380(8) . ?
C36 H36 0.9500 . ?
C37 C38 1.390(7) . ?
C37 C40 1.480(8) . ?
C38 H38 0.9500 . ?
C39 F26 1.290(8) . ?
C39 F27 1.311(9) . ?
C39 F25 1.314(9) . ?
C40 F29 1.294(8) . ?
C40 F30 1.311(8) . ?
C40 F28 1.320(9) . ?
C41 C46 1.403(7) . ?
C41 C42 1.405(7) . ?
C42 C43 1.376(8) . ?
C42 H42 0.9500 . ?
C43 C44 1.392(9) . ?
C43 C47 1.496(8) . ?
C44 C45 1.382(8) . ?
C44 H44 0.9500 . ?
C45 C46 1.378(8) . ?
C45 C48 1.489(9) . ?
C46 H46 0.9500 . ?
C47 F33A 1.263(13) . ?
C47 F33 1.292(9) . ?
C47 F31 1.324(9) . ?
C47 F31A 1.338(13) . ?
C47 F32 1.338(10) . ?
C47 F32A 1.350(13) . ?
C48 F35 1.294(8) . ?
C48 F36 1.314(8) . ?
C48 F34 1.338(9) . ?
C49 C54 1.398(7) . ?
C49 C50 1.399(7) . ?
C50 C51 1.394(7) . ?
C50 H50 0.9500 . ?
C51 C52 1.395(8) . ?
C51 C55 1.474(8) . ?
C52 C53 1.376(8) . ?
C52 H52 0.9500 . ?
C53 C54 1.386(8) . ?
C53 C56 1.469(9) . ?
C54 H54 0.9500 . ?
C55 F37 1.274(8) . ?
C55 F38 1.286(9) . ?
C55 F39 1.313(8) . ?
C56 F42 1.313(11) . ?
C56 F40 1.330(12) . ?
C56 F42A 1.330(11) . ?
C56 F41A 1.348(12) . ?
C56 F40A 1.389(11) . ?
C56 F41 1.406(12) . ?
N1 O2 1.363(7) . ?
N1 C57 1.442(11) . ?
N1 C60 1.444(11) . ?
N1 C61 1.559(12) . ?
C57 C58 1.485(12) . ?
C57 H57A 0.9900 . ?
C57 H57B 0.9900 . ?
C58 O1 1.426(15) . ?
C58 H58A 0.9900 . ?
C58 H58B 0.9900 . ?
O1 C59 1.495(18) . ?
C59 C60 1.549(19) . ?
C59 H59A 0.9900 . ?
C59 H59B 0.9900 . ?
C60 H60A 0.9900 . ?
C60 H60B 0.9900 . ?
C61 H61A 0.9800 . ?
C61 H61B 0.9800 . ?
C61 H61C 0.9800 . ?
N2 O4 1.381(7) . ?
N2 C65 1.423(12) . ?
N2 C66 1.512(11) . ?
N2 C62 1.534(11) . ?
C62 C63 1.450(13) . ?
C62 H62A 0.9900 . ?
C62 H62B 0.9900 . ?
C63 O3 1.413(13) . ?
C63 H63A 0.9900 . ?
C63 H63B 0.9900 . ?
O3 C64 1.417(13) . ?
C64 C65 1.527(16) . ?
C64 H64A 0.9900 . ?
C64 H64B 0.9900 . ?
C65 H65A 0.9900 . ?
C65 H65B 0.9900 . ?
C66 H66A 0.9800 . ?
C66 H66B 0.9800 . ?
C66 H66C 0.9800 . ?
N3 O6 1.390(9) . ?
N3 C67 1.406(12) . ?
N3 C71 1.485(15) . ?
N3 C70 1.538(13) . ?
C67 C68 1.476(13) . ?
C67 H67A 0.9900 . ?
C67 H67B 0.9900 . ?
C68 O5 1.483(12) . ?
C68 H68A 0.9900 . ?
C68 H68B 0.9900 . ?
C69 O5 1.434(12) . ?
C69 C70 1.478(13) . ?
C69 H69A 0.9900 . ?
C69 H69B 0.9900 . ?
C70 H70A 0.9900 . ?
C70 H70B 0.9900 . ?
C71 H71A 0.9800 . ?
C71 H71B 0.9800 . ?
C71 H71C 0.9800 . ?
Cl1 C72 1.676(11) . ?
C72 C72 1.374(15) 2_666 ?
C72 H72A 0.9900 . ?
C72 H72B 0.9900 . ?

loop_
_geom_torsion_atom_site_label_1
_geom_torsion_atom_site_label_2
_geom_torsion_atom_site_label_3
_geom_torsion_atom_site_label_4
_geom_torsion
_geom_torsion_site_symmetry_1
_geom_torsion_site_symmetry_2
_geom_torsion_site_symmetry_3
_geom_torsion_site_symmetry_4
_geom_torsion_publ_flag
C6 C1 C2 C3 0.0(9) . . . . ?
Te1 C1 C2 C3 -176.5(5) . . . . ?
C1 C2 C3 C4 1.3(11) . . . . ?
C1 C2 C3 C7 -178.8(8) . . . . ?
C2 C3 C4 C5 -1.0(12) . . . . ?
C7 C3 C4 C5 179.1(8) . . . . ?
C3 C4 C5 C6 -0.7(12) . . . . ?
C3 C4 C5 C8 177.7(7) . . . . ?
C4 C5 C6 C1 2.1(10) . . . . ?
C8 C5 C6 C1 -176.4(6) . . . . ?
C2 C1 C6 C5 -1.7(9) . . . . ?
Te1 C1 C6 C5 174.9(4) . . . . ?
C2 C3 C7 F1 -18.3(16) . . . . ?
C4 C3 C7 F1 161.6(12) . . . . ?
C2 C3 C7 F2 110.4(10) . . . . ?
C4 C3 C7 F2 -69.6(12) . . . . ?
C2 C3 C7 F3 -139.5(9) . . . . ?
C4 C3 C7 F3 40.4(14) . . . . ?
C4 C5 C8 F6 -54.0(10) . . . . ?
C6 C5 C8 F6 124.5(7) . . . . ?
C4 C5 C8 F4 -176.1(7) . . . . ?
C6 C5 C8 F4 2.4(10) . . . . ?
C4 C5 C8 F5 64.3(9) . . . . ?
C6 C5 C8 F5 -117.2(7) . . . . ?
C14 C9 C10 C11 -2.3(9) . . . . ?
Te1 C9 C10 C11 176.2(5) . . . . ?
C9 C10 C11 C12 2.4(10) . . . . ?
C9 C10 C11 C15 -175.9(7) . . . . ?
C10 C11 C12 C13 -1.0(11) . . . . ?
C15 C11 C12 C13 177.3(7) . . . . ?
C11 C12 C13 C14 -0.5(11) . . . . ?
C11 C12 C13 C16 -179.8(7) . . . . ?
C10 C9 C14 C13 0.8(9) . . . . ?
Te1 C9 C14 C13 -177.9(5) . . . . ?
C12 C13 C14 C9 0.6(10) . . . . ?
C16 C13 C14 C9 179.9(7) . . . . ?
C12 C11 C15 F7 -139.6(9) . . . . ?
C10 C11 C15 F7 38.7(12) . . . . ?
C12 C11 C15 F8 -12.5(12) . . . . ?
C10 C11 C15 F8 165.8(7) . . . . ?
C12 C11 C15 F9 103.3(9) . . . . ?
C10 C11 C15 F9 -78.4(10) . . . . ?
C12 C13 C16 F10A 109(2) . . . . ?
C14 C13 C16 F10A -70(2) . . . . ?
C12 C13 C16 F12A -13(3) . . . . ?
C14 C13 C16 F12A 167(3) . . . . ?
C12 C13 C16 F12 22.4(18) . . . . ?
C14 C13 C16 F12 -157.0(15) . . . . ?
C12 C13 C16 F11 -99.2(16) . . . . ?
C14 C13 C16 F11 81.5(17) . . . . ?
C12 C13 C16 F11A -129(2) . . . . ?
C14 C13 C16 F11A 51(2) . . . . ?
C12 C13 C16 F10 142.9(16) . . . . ?
C14 C13 C16 F10 -36.5(18) . . . . ?
C22 C17 C18 C19 0.7(8) . . . . ?
Te1 C17 C18 C19 -178.4(4) . . . . ?
C17 C18 C19 C20 -0.3(9) . . . . ?
C17 C18 C19 C23 177.9(6) . . . . ?
C18 C19 C20 C21 -0.2(9) . . . . ?
C23 C19 C20 C21 -178.4(7) . . . . ?
C19 C20 C21 C22 0.3(10) . . . . ?
C19 C20 C21 C24 -179.5(6) . . . . ?
C18 C17 C22 C21 -0.7(8) . . . . ?
Te1 C17 C22 C21 178.4(4) . . . . ?
C20 C21 C22 C17 0.2(9) . . . . ?
C24 C21 C22 C17 179.9(6) . . . . ?
C20 C19 C23 F15 -160.8(9) . . . . ?
C18 C19 C23 F15 21.0(12) . . . . ?
C20 C19 C23 F14 76.1(11) . . . . ?
C18 C19 C23 F14 -102.1(9) . . . . ?
C20 C19 C23 F13 -34.2(11) . . . . ?
C18 C19 C23 F13 147.6(8) . . . . ?
C20 C21 C24 F17A 114.1(13) . . . . ?
C22 C21 C24 F17A -65.7(14) . . . . ?
C20 C21 C24 F18A -27.0(18) . . . . ?
C22 C21 C24 F18A 153.2(16) . . . . ?
C20 C21 C24 F18 163.2(12) . . . . ?
C22 C21 C24 F18 -16.6(14) . . . . ?
C20 C21 C24 F16 -68.0(11) . . . . ?
C22 C21 C24 F16 112.2(9) . . . . ?
C20 C21 C24 F17 45.1(10) . . . . ?
C22 C21 C24 F17 -134.6(8) . . . . ?
C20 C21 C24 F16A -135.7(12) . . . . ?
C22 C21 C24 F16A 44.5(13) . . . . ?
C33 B1 C25 C30 -156.7(5) . . . . ?
C41 B1 C25 C30 -39.1(6) . . . . ?
C49 B1 C25 C30 80.8(6) . . . . ?
C33 B1 C25 C26 33.7(7) . . . . ?
C41 B1 C25 C26 151.3(5) . . . . ?
C49 B1 C25 C26 -88.8(5) . . . . ?
C30 C25 C26 C27 1.0(7) . . . . ?
B1 C25 C26 C27 171.0(5) . . . . ?
C25 C26 C27 C28 -0.5(8) . . . . ?
C25 C26 C27 C31 -178.1(5) . . . . ?
C26 C27 C28 C29 -0.4(9) . . . . ?
C31 C27 C28 C29 177.4(6) . . . . ?
C27 C28 C29 C30 0.5(9) . . . . ?
C27 C28 C29 C32 -178.5(6) . . . . ?
C26 C25 C30 C29 -0.9(8) . . . . ?
B1 C25 C30 C29 -171.0(5) . . . . ?
C28 C29 C30 C25 0.1(9) . . . . ?
C32 C29 C30 C25 179.1(6) . . . . ?
C28 C27 C31 F19A -91.6(11) . . . . ?
C26 C27 C31 F19A 86.1(11) . . . . ?
C28 C27 C31 F19 -172.7(9) . . . . ?
C26 C27 C31 F19 5.1(11) . . . . ?
C28 C27 C31 F20 63.8(10) . . . . ?
C26 C27 C31 F20 -118.4(9) . . . . ?
C28 C27 C31 F20A 142.0(9) . . . . ?
C26 C27 C31 F20A -40.3(10) . . . . ?
C28 C27 C31 F21 -54.8(10) . . . . ?
C26 C27 C31 F21 122.9(9) . . . . ?
C28 C27 C31 F21A 32.9(9) . . . . ?
C26 C27 C31 F21A -149.4(8) . . . . ?
C28 C29 C32 F22 171.4(7) . . . . ?
C30 C29 C32 F22 -7.6(11) . . . . ?
C28 C29 C32 F23 -64.7(10) . . . . ?
C30 C29 C32 F23 116.3(8) . . . . ?
C28 C29 C32 F24 51.6(10) . . . . ?
C30 C29 C32 F24 -127.5(7) . . . . ?
C41 B1 C33 C34 87.8(6) . . . . ?
C49 B1 C33 C34 -33.9(7) . . . . ?
C25 B1 C33 C34 -149.8(5) . . . . ?
C41 B1 C33 C38 -84.2(6) . . . . ?
C49 B1 C33 C38 154.0(5) . . . . ?
C25 B1 C33 C38 38.2(7) . . . . ?
C38 C33 C34 C35 -1.0(8) . . . . ?
B1 C33 C34 C35 -173.5(5) . . . . ?
C33 C34 C35 C36 0.0(9) . . . . ?
C33 C34 C35 C39 178.4(6) . . . . ?
C34 C35 C36 C37 0.9(9) . . . . ?
C39 C35 C36 C37 -177.6(6) . . . . ?
C35 C36 C37 C38 -0.6(9) . . . . ?
C35 C36 C37 C40 178.3(6) . . . . ?
C36 C37 C38 C33 -0.5(9) . . . . ?
C40 C37 C38 C33 -179.5(6) . . . . ?
C34 C33 C38 C37 1.3(8) . . . . ?
B1 C33 C38 C37 174.0(5) . . . . ?
C36 C35 C39 F26 -9.9(10) . . . . ?
C34 C35 C39 F26 171.6(7) . . . . ?
C36 C35 C39 F27 -131.8(6) . . . . ?
C34 C35 C39 F27 49.7(9) . . . . ?
C36 C35 C39 F25 112.8(7) . . . . ?
C34 C35 C39 F25 -65.7(8) . . . . ?
C36 C37 C40 F29 -51.5(9) . . . . ?
C38 C37 C40 F29 127.5(7) . . . . ?
C36 C37 C40 F30 -174.9(6) . . . . ?
C38 C37 C40 F30 4.0(10) . . . . ?
C36 C37 C40 F28 64.7(8) . . . . ?
C38 C37 C40 F28 -116.3(7) . . . . ?
C33 B1 C41 C46 -87.7(5) . . . . ?
C49 B1 C41 C46 35.2(6) . . . . ?
C25 B1 C41 C46 149.3(5) . . . . ?
C33 B1 C41 C42 85.9(6) . . . . ?
C49 B1 C41 C42 -151.2(5) . . . . ?
C25 B1 C41 C42 -37.1(7) . . . . ?
C46 C41 C42 C43 -1.3(7) . . . . ?
B1 C41 C42 C43 -175.3(5) . . . . ?
C41 C42 C43 C44 -1.2(8) . . . . ?
C41 C42 C43 C47 178.6(5) . . . . ?
C42 C43 C44 C45 1.8(8) . . . . ?
C47 C43 C44 C45 -178.0(5) . . . . ?
C43 C44 C45 C46 0.1(8) . . . . ?
C43 C44 C45 C48 -178.4(5) . . . . ?
C44 C45 C46 C41 -2.8(8) . . . . ?
C48 C45 C46 C41 175.7(5) . . . . ?
C42 C41 C46 C45 3.3(7) . . . . ?
B1 C41 C46 C45 177.4(5) . . . . ?
C42 C43 C47 F33A 59(2) . . . . ?
C44 C43 C47 F33A -121.6(19) . . . . ?
C42 C43 C47 F33 -114.1(12) . . . . ?
C44 C43 C47 F33 65.8(13) . . . . ?
C42 C43 C47 F31 124.3(10) . . . . ?
C44 C43 C47 F31 -55.9(11) . . . . ?
C42 C43 C47 F31A -174.6(18) . . . . ?
C44 C43 C47 F31A 5.2(19) . . . . ?
C42 C43 C47 F32 7.8(13) . . . . ?
C44 C43 C47 F32 -172.4(11) . . . . ?
C42 C43 C47 F32A -60.3(18) . . . . ?
C44 C43 C47 F32A 119.6(17) . . . . ?
C46 C45 C48 F35 -179.0(6) . . . . ?
C44 C45 C48 F35 -0.5(9) . . . . ?
C46 C45 C48 F36 -56.0(8) . . . . ?
C44 C45 C48 F36 122.5(7) . . . . ?
C46 C45 C48 F34 59.3(8) . . . . ?
C44 C45 C48 F34 -122.2(7) . . . . ?
C33 B1 C49 C54 150.9(5) . . . . ?
C41 B1 C49 C54 33.5(7) . . . . ?
C25 B1 C49 C54 -86.8(6) . . . . ?
C33 B1 C49 C50 -36.6(7) . . . . ?
C41 B1 C49 C50 -153.9(5) . . . . ?
C25 B1 C49 C50 85.7(6) . . . . ?
C54 C49 C50 C51 0.6(8) . . . . ?
B1 C49 C50 C51 -172.5(5) . . . . ?
C49 C50 C51 C52 0.0(8) . . . . ?
C49 C50 C51 C55 178.6(5) . . . . ?
C50 C51 C52 C53 -0.5(9) . . . . ?
C55 C51 C52 C53 -179.1(6) . . . . ?
C51 C52 C53 C54 0.3(9) . . . . ?
C51 C52 C53 C56 -179.4(6) . . . . ?
C52 C53 C54 C49 0.4(9) . . . . ?
C56 C53 C54 C49 -179.9(6) . . . . ?
C50 C49 C54 C53 -0.8(8) . . . . ?
B1 C49 C54 C53 172.2(5) . . . . ?
C50 C51 C55 F37 -145.5(7) . . . . ?
C52 C51 C55 F37 33.2(9) . . . . ?
C50 C51 C55 F38 93.0(9) . . . . ?
C52 C51 C55 F38 -88.3(9) . . . . ?
C50 C51 C55 F39 -23.7(9) . . . . ?
C52 C51 C55 F39 155.0(7) . . . . ?
C52 C53 C56 F42 1.2(14) . . . . ?
C54 C53 C56 F42 -178.6(11) . . . . ?
C52 C53 C56 F40 -127.4(10) . . . . ?
C54 C53 C56 F40 52.9(12) . . . . ?
C52 C53 C56 F42A -174.6(10) . . . . ?
C54 C53 C56 F42A 5.6(13) . . . . ?
C52 C53 C56 F41A 60.2(11) . . . . ?
C54 C53 C56 F41A -119.5(9) . . . . ?
C52 C53 C56 F40A -52.7(10) . . . . ?
C54 C53 C56 F40A 127.6(9) . . . . ?
C52 C53 C56 F41 118.9(9) . . . . ?
C54 C53 C56 F41 -60.9(10) . . . . ?
O2 N1 C57 C58 64.4(10) . . . . ?
C60 N1 C57 C58 -62.2(11) . . . . ?
C61 N1 C57 C58 -177.7(8) . . . . ?
N1 C57 C58 O1 57.8(13) . . . . ?
C57 C58 O1 C59 -56.6(16) . . . . ?
C58 O1 C59 C60 55.7(15) . . . . ?
O2 N1 C60 C59 -63.8(11) . . . . ?
C57 N1 C60 C59 63.6(12) . . . . ?
C61 N1 C60 C59 178.9(10) . . . . ?
O1 C59 C60 N1 -58.1(13) . . . . ?
O4 N2 C62 C63 -66.3(10) . . . . ?
C65 N2 C62 C63 54.2(11) . . . . ?
C66 N2 C62 C63 172.8(9) . . . . ?
N2 C62 C63 O3 -56.0(11) . . . . ?
C62 C63 O3 C64 63.4(12) . . . . ?
C63 O3 C64 C65 -61.9(11) . . . . ?
O4 N2 C65 C64 61.4(9) . . . . ?
C66 N2 C65 C64 -175.4(9) . . . . ?
C62 N2 C65 C64 -59.8(11) . . . . ?
O3 C64 C65 N2 63.5(11) . . . . ?
O6 N3 C67 C68 -65.8(13) . . . . ?
C71 N3 C67 C68 167.4(13) . . . . ?
C70 N3 C67 C68 61.1(14) . . . . ?
N3 C67 C68 O5 -62.3(13) . . . . ?
C70 C69 O5 C68 -66.4(14) . . . . ?
C67 C68 O5 C69 61.7(13) . . . . ?
O5 C69 C70 N3 59.2(13) . . . . ?
O6 N3 C70 C69 70.7(11) . . . . ?
C67 N3 C70 C69 -55.0(13) . . . . ?
C71 N3 C70 C69 -169.3(10) . . . . ?
